data_4115423
loop_
_publ_author_name
'Helge Willner'
'Matthias Bodenbinder'
'Raimund Br\"ochler'
'Germaine Hwang'
'Steven J. Rettig'
'James Trotter'
'Britta von Ahsen'
'Ulrich Westphal'
'Volker Jonas'
'Walter Thiel'
'Friedhelm Aubke'

_publ_contact_author_address
;
University of British Columbia
Department of Chemistry
2036 Main Mall
Vancouver, BC V6T 1Z1
Canada
;
_publ_contact_author_fax 604-822-2847
_publ_contact_author_name 'Prof. F. Aubke'
_publ_section_title
;
 Superelectrophilic Tetrakis(carbonyl)palladium(II)- and -platinum(II)
 Undecafluorodiantimonate(V), [Pd(CO)4][Sb2F11]2 and [Pt(CO)4][Sb2F11]2:
 Syntheses, Physical and Spectroscopic Properties, Their Crystal,
 Molecular, and Extended Structures, and Density Functional Calculations:
 An Experimental, Computational, and Comparative Study
;
_journal_name_full 'Journal of the American Chemical Society'
_journal_page_first 588
_journal_page_last 602
_journal_paper_doi 10.1021/ja002360s
_journal_volume 123
_journal_year 2001
_chemical_formula_sum 'C4 F22 O4 Pt Sb4'
_chemical_formula_weight 1212.10
_space_group_IT_number 14
_symmetry_cell_setting monoclinic
_symmetry_Int_Tables_number 14
_symmetry_space_group_name_Hall '-P 2ybc'
_symmetry_space_group_name_H-M 'P 1 21/c 1'
_audit_creation_date 2000-08-29
_audit_creation_method 'by teXsan v1.8'
_audit_update_record
;
?
;
_cell_angle_alpha 90
_cell_angle_beta 103.3576(7)
_cell_angle_gamma 90
_cell_formula_units_Z 4
_cell_length_a 12.757(2)
_cell_length_b 9.726(2)
_cell_length_c 17.8576(7)
_cell_measurement_reflns_used 11597
_cell_measurement_temperature 180.2
_cell_measurement_theta_max 30.0
_cell_measurement_theta_min 2.0
_cell_volume 2155.7(6)
_computing_cell_refinement 'd*TREK (MSC, 1996-1998)'
_computing_data_collection 'd*TREK (MSC, 1996-1998)'
_computing_data_reduction 'd*TREK (MSC, 1996-1998)'
_computing_publication_material 'teXsan (MSC, 1992-1997)'
_computing_structure_refinement 'teXsan (MSC, 1992-1997)'
_computing_structure_solution
;
SIR92 (Altomare, et. al. 1993)
;
_diffrn_ambient_temperature 180.2
_diffrn_detector_area_resol_mean 11.76
_diffrn_measurement_device_type 'Rigaku/ADSC CCD'
_diffrn_measurement_method 'area detector'
_diffrn_orient_matrix_UB_11 0.00000
_diffrn_orient_matrix_UB_12 0.00000
_diffrn_orient_matrix_UB_13 0.00000
_diffrn_orient_matrix_UB_21 0.00000
_diffrn_orient_matrix_UB_22 0.00000
_diffrn_orient_matrix_UB_23 0.00000
_diffrn_orient_matrix_UB_31 0.00000
_diffrn_orient_matrix_UB_32 0.00000
_diffrn_orient_matrix_UB_33 0.00000
_diffrn_radiation_detector CCD
_diffrn_radiation_monochromator graphite
_diffrn_radiation_source 'X-ray tube'
_diffrn_radiation_type 'Mo K\a'
_diffrn_radiation_wavelength 0.7107
_diffrn_reflns_av_R_equivalents 0.03831
_diffrn_reflns_av_sigmaI/netI 0.070
_diffrn_reflns_limit_h_max 16
_diffrn_reflns_limit_h_min -15
_diffrn_reflns_limit_k_max 13
_diffrn_reflns_limit_k_min -11
_diffrn_reflns_limit_l_max 18
_diffrn_reflns_limit_l_min -24
_diffrn_reflns_number 19985
_diffrn_reflns_reduction_process 'Lp corrections applied'
_diffrn_reflns_theta_max 30.03
_diffrn_reflns_theta_min 1.64
_diffrn_standards_decay_% 0.00
_diffrn_standards_interval_count 0
_diffrn_standards_number 0
_exptl_absorpt_coefficient_mu 11.580
_exptl_absorpt_correction_T_max 1.000
_exptl_absorpt_correction_T_min 0.350
_exptl_absorpt_correction_type multi-scan
_exptl_crystal_colour colorless
_exptl_crystal_density_diffrn 3.734
_exptl_crystal_description irregular
_exptl_crystal_F_000 2144.00
_exptl_crystal_size_max 0.40
_exptl_crystal_size_mid 0.25
_exptl_crystal_size_min 0.18
_refine_diff_density_max 2.27
_refine_diff_density_min -4.22
_refine_ls_extinction_method none
_refine_ls_goodness_of_fit_all 1.160
_refine_ls_goodness_of_fit_ref 1.160
_refine_ls_matrix_type full
_refine_ls_number_constraints 0
_refine_ls_number_parameters 316
_refine_ls_number_reflns 5596
_refine_ls_number_restraints 0
_refine_ls_R_factor_all 0.0532
_refine_ls_R_factor_gt 0.025
_refine_ls_shift/su_max 0.0010
_refine_ls_shift/su_mean 0.0000
_refine_ls_structure_factor_coef Fsqd
_refine_ls_weighting_details 'w = 1/[\s^2^(Fo^2^)]'
_refine_ls_weighting_scheme sigma
_refine_ls_wR_factor_all 0.0479
_refine_ls_wR_factor_ref 0.022
_reflns_number_gt 5596
_reflns_number_total 5596
_reflns_threshold_expression I>0.00\s(I)
_cod_data_source_file ja002360s_1.cif
_cod_data_source_block JA002360S-15-175
_cod_original_cell_volume 2155.7(5)
_cod_original_sg_symbol_H-M 'P 21/c '
_cod_original_formula_sum 'C4 F22 O4 Pt Sb4 '
_cod_database_code 4115423

loop_
_symmetry_equiv_pos_as_xyz
'   +x,   +y,   +z'
'   -x,1/2+y,1/2-z'
'   -x,   -y,   -z'
'   +x,1/2-y,1/2+z'

loop_
_atom_site_label
_atom_site_fract_x
_atom_site_fract_y
_atom_site_fract_z
_atom_site_U_iso_or_equiv
_atom_site_occupancy
_atom_site_adp_type
_atom_site_calc_flag
Pt(1) 0.27127(2) 0.25811(4) 0.589614(11) 0.01117(6) 1.000 Uani d
Sb(1) 0.51094(3) 0.25891(7) 0.82403(2) 0.01290(10) 1.000 Uani d
Sb(2) 0.62244(3) 0.24515(6) 0.63288(2) 0.01154(9) 1.000 Uani d
Sb(3) -0.06862(3) 0.25847(6) 0.51511(2) 0.01180(10) 1.000 Uani d
Sb(4) 0.05277(3) 0.25522(7) 0.33117(2) 0.01670(10) 1.000 Uani d
F(1) 0.5896(3) 0.2394(6) 0.7390(2) 0.0298(11) 1.000 Uani d
F(2) 0.4413(3) 0.2744(6) 0.9030(2) 0.0357(14) 1.000 Uani d
F(3) 0.4269(5) 0.3894(6) 0.7620(3) 0.033(2) 1.000 Uani d
F(4) 0.4154(4) 0.1297(6) 0.7701(3) 0.032(2) 1.000 Uani d
F(5) 0.6037(4) 0.1216(5) 0.8710(3) 0.0247(14) 1.000 Uani d
F(6) 0.6140(4) 0.3911(5) 0.8623(3) 0.0243(14) 1.000 Uani d
F(7) 0.6468(3) 0.2514(6) 0.5349(2) 0.0234(10) 1.000 Uani d
F(8) 0.5143(4) 0.3792(5) 0.6106(3) 0.0269(15) 1.000 Uani d
F(9) 0.5099(5) 0.1197(5) 0.6039(3) 0.030(2) 1.000 Uani d
F(10) 0.7152(4) 0.1032(5) 0.6689(3) 0.0244(14) 1.000 Uani d
F(11) 0.7210(5) 0.3770(5) 0.6740(3) 0.030(2) 1.000 Uani d
F(12) -0.0212(4) 0.3004(5) 0.4177(2) 0.0284(13) 1.000 Uani d
F(13) -0.1116(4) 0.2218(6) 0.6037(2) 0.0376(14) 1.000 Uani d
F(14) -0.1586(4) 0.1320(5) 0.4558(3) 0.0323(15) 1.000 Uani d
F(15) -0.1677(4) 0.3969(5) 0.4815(2) 0.0232(13) 1.000 Uani d
F(16) 0.0323(4) 0.3886(5) 0.5613(2) 0.0289(14) 1.000 Uani d
F(17) 0.0440(4) 0.1326(5) 0.5338(2) 0.0234(13) 1.000 Uani d
F(18) 0.1244(4) 0.2172(6) 0.2547(2) 0.044(2) 1.000 Uani d
F(19) -0.0831(4) 0.2460(10) 0.2704(2) 0.072(2) 1.000 Uani d
F(20) 0.0456(5) 0.0746(5) 0.3596(3) 0.058(2) 1.000 Uani d
F(21) 0.1781(3) 0.2669(8) 0.4070(2) 0.053(2) 1.000 Uani d
F(22) 0.0566(5) 0.4413(6) 0.3184(3) 0.058(2) 1.000 Uani d
O(1) 0.1968(5) 0.0372(6) 0.6909(3) 0.026(2) 1.000 Uani d
O(2) 0.3222(6) 0.0304(6) 0.4844(3) 0.031(2) 1.000 Uani d
O(3) 0.3501(5) 0.4596(6) 0.4810(3) 0.026(2) 1.000 Uani d
O(4) 0.2121(5) 0.5014(6) 0.6838(3) 0.022(2) 1.000 Uani d
C(1) 0.2251(7) 0.1187(9) 0.6561(4) 0.017(2) 1.000 Uani d
C(2) 0.3046(7) 0.1095(8) 0.5227(4) 0.013(2) 1.000 Uani d
C(3) 0.3227(7) 0.3898(8) 0.5215(4) 0.014(2) 1.000 Uani d
C(4) 0.2349(7) 0.4120(9) 0.6522(4) 0.017(2) 1.000 Uani d

loop_
_atom_site_aniso_label
_atom_site_aniso_U_11
_atom_site_aniso_U_22
_atom_site_aniso_U_33
_atom_site_aniso_U_12
_atom_site_aniso_U_13
_atom_site_aniso_U_23
Pt(1) 0.00984(11) 0.01255(13) 0.01071(9) -0.0004(2) 0.00153(8) 0.00019(14)
Sb(1) 0.0103(2) 0.0178(3) 0.01083(15) 0.0009(3) 0.00286(14) -0.0003(2)
Sb(2) 0.0119(2) 0.0132(2) 0.00970(15) -0.0003(3) 0.00290(14) 0.0000(2)
Sb(3) 0.0089(2) 0.0143(2) 0.01229(15) -0.0002(3) 0.00268(14) 0.0008(2)
Sb(4) 0.0182(2) 0.0214(3) 0.0122(2) 0.0001(3) 0.00693(15) -0.0001(3)
F(1) 0.038(2) 0.042(3) 0.0149(15) 0.006(3) 0.017(2) 0.002(3)
F(2) 0.032(3) 0.057(4) 0.025(2) 0.003(3) 0.021(2) 0.004(3)
F(3) 0.032(4) 0.041(4) 0.028(3) 0.016(3) 0.011(3) 0.007(2)
F(4) 0.025(3) 0.038(3) 0.029(3) -0.012(3) -0.005(2) -0.007(2)
F(5) 0.027(3) 0.017(3) 0.025(3) 0.009(2) -0.004(2) 0.004(2)
F(6) 0.020(3) 0.017(3) 0.032(3) -0.004(2) 0.000(2) -0.003(2)
F(7) 0.039(2) 0.021(2) 0.0136(14) -0.002(3) 0.0131(15) 0.001(2)
F(8) 0.022(4) 0.030(3) 0.028(3) 0.014(2) 0.003(3) 0.006(2)
F(9) 0.028(4) 0.030(3) 0.032(3) -0.013(3) 0.004(3) -0.004(2)
F(10) 0.030(4) 0.027(3) 0.018(2) 0.012(3) 0.008(2) 0.007(2)
F(11) 0.032(4) 0.024(3) 0.031(3) -0.011(3) 0.002(3) -0.012(2)
F(12) 0.043(3) 0.031(3) 0.019(2) 0.011(2) 0.023(2) 0.005(2)
F(13) 0.040(3) 0.055(4) 0.023(2) 0.003(3) 0.019(2) 0.017(2)
F(14) 0.027(3) 0.030(3) 0.037(3) -0.008(2) 0.001(2) -0.008(2)
F(15) 0.017(3) 0.023(3) 0.031(3) 0.010(2) 0.006(2) 0.002(2)
F(16) 0.028(3) 0.019(3) 0.036(3) 0.000(2) -0.002(2) -0.005(2)
F(17) 0.011(3) 0.020(3) 0.035(3) 0.001(2) -0.005(2) -0.003(2)
F(18) 0.057(3) 0.051(4) 0.034(2) 0.004(3) 0.034(2) -0.002(2)
F(19) 0.037(3) 0.131(6) 0.038(2) 0.005(6) -0.010(2) -0.016(5)
F(20) 0.100(5) 0.020(3) 0.069(4) 0.001(3) 0.051(4) -0.003(3)
F(21) 0.015(2) 0.094(5) 0.041(2) -0.001(4) -0.008(2) -0.012(4)
F(22) 0.092(5) 0.025(3) 0.075(4) 0.007(3) 0.055(4) 0.010(3)
O(1) 0.024(4) 0.023(4) 0.030(3) -0.010(3) 0.006(3) 0.002(3)
O(2) 0.053(5) 0.015(3) 0.026(3) 0.005(3) 0.013(3) 0.001(3)
O(3) 0.032(4) 0.018(3) 0.029(3) 0.000(3) 0.007(3) 0.003(3)
O(4) 0.028(4) 0.021(3) 0.016(3) 0.002(3) 0.003(3) -0.002(2)
C(1) 0.011(5) 0.023(5) 0.014(4) 0.004(4) -0.004(3) -0.002(3)
C(2) 0.012(5) 0.011(4) 0.017(4) 0.000(3) 0.006(3) -0.004(3)
C(3) 0.020(5) 0.013(4) 0.009(4) 0.004(3) 0.002(3) -0.003(3)
C(4) 0.018(5) 0.021(5) 0.013(4) 0.000(4) 0.003(4) 0.000(3)

loop_
_atom_type_symbol
_atom_type_oxidation_number
_atom_type_number_in_cell
_atom_type_scat_dispersion_real
_atom_type_scat_dispersion_imag
_atom_type_scat_source
C 0 16 0.002 0.002
;International Tables for Crystallography
(1992, Vol. C, Tables 4.2.6.8 and 6.1.1.1)
;
F 0 88 0.014 0.010
;International Tables for Crystallography
(1992, Vol. C, Tables 4.2.6.8 and 6.1.1.1)
;
O 0 16 0.008 0.006
;International Tables for Crystallography
(1992, Vol. C, Tables 4.2.6.8 and 6.1.1.1)
;
Pt 0 4 -2.352 8.388
;International Tables for Crystallography
(1992, Vol. C, Tables 4.2.6.8 and 6.1.1.1)
;
Sb 0 16 -0.816 1.546
;International Tables for Crystallography
(1992, Vol. C, Tables 4.2.6.8 and 6.1.1.1)
;

loop_
_geom_angle_atom_site_label_1
_geom_angle_atom_site_label_2
_geom_angle_atom_site_label_3
_geom_angle
_geom_angle_publ_flag
C(1) Pt(1) C(2) 89.8(3) yes
C(1) Pt(1) C(3) 176.8(3) yes
C(1) Pt(1) C(4) 92.2(3) yes
C(2) Pt(1) C(3) 87.4(3) yes
C(2) Pt(1) C(4) 177.3(3) yes
C(3) Pt(1) C(4) 90.7(3) yes
F(1) Sb(1) F(2) 178.8(2) yes
F(1) Sb(1) F(3) 86.2(2) yes
F(1) Sb(1) F(4) 85.8(2) yes
F(1) Sb(1) F(5) 84.0(2) yes
F(1) Sb(1) F(6) 84.7(2) yes
F(2) Sb(1) F(3) 95.0(2) yes
F(2) Sb(1) F(4) 94.4(2) yes
F(2) Sb(1) F(5) 94.8(2) yes
F(2) Sb(1) F(6) 95.1(2) yes
F(3) Sb(1) F(4) 86.2(2) yes
F(3) Sb(1) F(5) 170.1(2) yes
F(3) Sb(1) F(6) 90.5(2) yes
F(4) Sb(1) F(5) 91.2(2) yes
F(4) Sb(1) F(6) 170.2(2) yes
F(5) Sb(1) F(6) 90.5(2) yes
F(1) Sb(2) F(7) 177.8(2) yes
F(1) Sb(2) F(8) 85.3(2) yes
F(1) Sb(2) F(9) 86.0(2) yes
F(1) Sb(2) F(10) 84.7(2) yes
F(1) Sb(2) F(11) 85.2(2) yes
F(7) Sb(2) F(8) 93.0(2) yes
F(7) Sb(2) F(9) 92.6(2) yes
F(7) Sb(2) F(10) 96.9(2) yes
F(7) Sb(2) F(11) 96.1(2) yes
F(8) Sb(2) F(9) 85.1(2) yes
F(8) Sb(2) F(10) 169.1(2) yes
F(8) Sb(2) F(11) 90.1(2) yes
F(9) Sb(2) F(10) 89.9(2) yes
F(9) Sb(2) F(11) 170.2(2) yes
F(10) Sb(2) F(11) 93.4(2) yes
F(12) Sb(3) F(13) 179.5(2) yes
F(12) Sb(3) F(14) 84.8(2) yes
F(12) Sb(3) F(15) 83.8(2) yes
F(12) Sb(3) F(16) 86.0(2) yes
F(12) Sb(3) F(17) 85.1(2) yes
F(13) Sb(3) F(14) 95.5(2) yes
F(13) Sb(3) F(15) 96.0(2) yes
F(13) Sb(3) F(16) 93.7(2) yes
F(13) Sb(3) F(17) 95.2(2) yes
F(14) Sb(3) F(15) 90.7(2) yes
F(14) Sb(3) F(16) 170.7(2) yes
F(14) Sb(3) F(17) 90.9(2) yes
F(15) Sb(3) F(16) 90.0(2) yes
F(15) Sb(3) F(17) 168.6(2) yes
F(16) Sb(3) F(17) 86.6(2) yes
F(12) Sb(4) F(18) 177.9(2) yes
F(12) Sb(4) F(19) 85.3(2) yes
F(12) Sb(4) F(20) 86.3(2) yes
F(12) Sb(4) F(21) 84.5(2) yes
F(12) Sb(4) F(22) 84.9(2) yes
F(18) Sb(4) F(19) 96.6(2) yes
F(18) Sb(4) F(20) 94.4(2) yes
F(18) Sb(4) F(21) 93.6(2) yes
F(18) Sb(4) F(22) 94.2(2) yes
F(19) Sb(4) F(20) 90.9(4) yes
F(19) Sb(4) F(21) 169.7(2) yes
F(19) Sb(4) F(22) 91.3(4) yes
F(20) Sb(4) F(21) 86.9(3) yes
F(20) Sb(4) F(22) 170.7(2) yes
F(21) Sb(4) F(22) 89.3(3) yes
Sb(1) F(1) Sb(2) 161.1(2) yes
Sb(3) F(12) Sb(4) 153.8(2) yes
Pt(1) C(1) O(1) 177.1(7) yes
Pt(1) C(2) O(2) 178.1(7) yes
Pt(1) C(3) O(3) 177.0(7) yes
Pt(1) C(4) O(4) 176.4(7) yes

loop_
_geom_bond_atom_site_label_1
_geom_bond_atom_site_label_2
_geom_bond_distance
_geom_bond_publ_flag
Pt(1) C(1) 1.979(9) yes
Pt(1) C(2) 1.984(8) yes
Pt(1) C(3) 1.980(8) yes
Pt(1) C(4) 1.987(8) yes
Sb(1) F(1) 2.013(3) yes
Sb(1) F(2) 1.839(3) yes
Sb(1) F(3) 1.854(5) yes
Sb(1) F(4) 1.857(5) yes
Sb(1) F(5) 1.852(5) yes
Sb(1) F(6) 1.853(5) yes
Sb(2) F(1) 2.034(3) yes
Sb(2) F(7) 1.847(3) yes
Sb(2) F(8) 1.873(5) yes
Sb(2) F(9) 1.865(5) yes
Sb(2) F(10) 1.835(5) yes
Sb(2) F(11) 1.827(5) yes
Sb(3) F(12) 2.011(3) yes
Sb(3) F(13) 1.825(3) yes
Sb(3) F(14) 1.842(5) yes
Sb(3) F(15) 1.849(4) yes
Sb(3) F(16) 1.857(5) yes
Sb(3) F(17) 1.859(5) yes
Sb(4) F(12) 2.036(3) yes
Sb(4) F(18) 1.847(4) yes
Sb(4) F(19) 1.822(4) yes
Sb(4) F(20) 1.836(5) yes
Sb(4) F(21) 1.844(4) yes
Sb(4) F(22) 1.826(5) yes
O(1) C(1) 1.118(9) yes
O(2) C(2) 1.086(9) yes
O(3) C(3) 1.106(9) yes
O(4) C(4) 1.110(9) yes

loop_
_geom_contact_atom_site_label_1
_geom_contact_atom_site_label_2
_geom_contact_distance
_geom_contact_site_symmetry_2
_geom_contact_publ_flag
Pt(1) F(17) 3.091(5) . no
Pt(1) F(21) 3.203(4) . no
Pt(1) F(16) 3.233(5) . no
Pt(1) F(8) 3.257(6) . no
Pt(1) F(9) 3.284(6) . no
Pt(1) F(3) 3.496(5) . no
Pt(1) F(4) 3.549(5) . no
Sb(2) F(13) 3.557(4) 1_655 no
Sb(2) O(2) 3.571(6) 3_656 no
Sb(2) O(3) 3.583(6) 3_666 no
F(1) F(3) 3.411(8) 2_646 no
F(1) O(4) 3.471(8) 2_646 no
F(2) O(2) 3.008(8) 4 no
F(2) O(3) 3.037(8) 4 no
F(2) F(7) 3.104(5) 4 no
F(2) C(2) 3.256(9) 4 no
F(2) C(3) 3.286(9) 4 no
F(2) F(21) 3.399(6) 4 no
F(2) F(9) 3.423(8) 2_656 no
F(3) C(4) 2.769(10) . no
F(3) O(4) 2.979(8) . no
F(3) F(10) 3.188(7) 2_656 no
F(3) F(4) 3.220(7) 2_656 no
F(3) F(5) 3.234(7) 2_656 no
F(3) F(9) 3.242(7) 2_656 no
F(4) C(1) 2.788(10) . no
F(4) O(1) 2.961(8) . no
F(4) F(8) 3.224(7) 2_646 no
F(4) F(6) 3.272(7) 2_646 no
F(4) F(11) 3.297(7) 2_646 no
F(5) F(8) 2.857(7) 2_646 no
F(5) C(3) 2.969(9) 2_646 no
F(5) O(4) 2.984(8) 2_646 no
F(5) C(4) 2.992(10) 2_646 no
F(5) O(3) 3.016(7) 2_646 no
F(5) F(7) 3.107(6) 4 no
F(5) F(15) 3.126(7) 4_655 no
F(6) F(9) 2.871(7) 2_656 no
F(6) C(2) 2.971(9) 2_656 no
F(6) O(2) 2.994(7) 2_656 no
F(6) F(14) 3.003(7) 4_655 no
F(6) C(1) 3.087(9) 2_656 no
F(6) O(1) 3.131(8) 2_656 no
F(6) F(7) 3.318(6) 4 no
F(7) O(2) 2.802(8) 3_656 no
F(7) O(3) 2.826(8) 3_666 no
F(7) F(13) 3.056(6) 1_655 no
F(7) F(15) 3.091(6) 1_655 no
F(7) F(14) 3.336(6) 1_655 no
F(8) C(3) 2.592(10) . no
F(8) O(3) 2.848(8) . no
F(8) O(3) 3.071(8) 3_666 no
F(9) C(2) 2.686(10) . no
F(9) O(2) 2.945(9) . no
F(9) O(2) 3.281(8) 3_656 no
F(10) O(4) 2.764(7) 2_646 no
F(10) F(13) 2.960(6) 1_655 no
F(10) O(2) 2.968(8) 3_656 no
F(10) F(19) 3.147(8) 4_655 no
F(11) O(1) 2.861(7) 2_656 no
F(11) F(19) 2.943(8) 4_655 no
F(11) F(13) 3.107(7) 1_655 no
F(11) O(3) 3.138(8) 3_666 no
F(11) F(22) 3.319(8) 3_666 no
F(12) F(16) 3.055(6) 3_566 no
F(12) O(4) 3.300(7) 3_566 no
F(13) F(19) 2.931(6) 4 no
F(13) F(20) 3.033(8) 3_556 no
F(13) F(22) 3.565(8) 3_566 no
F(13) F(18) 3.596(7) 4 no
F(14) F(17) 2.944(7) 3_556 no
F(14) O(2) 3.003(8) 3_556 no
F(14) O(1) 3.035(7) 3_556 no
F(14) C(2) 3.076(9) 3_556 no
F(14) C(1) 3.141(9) 3_556 no
F(15) C(3) 2.858(9) 3_566 no
F(15) F(16) 2.921(7) 3_566 no
F(15) O(3) 2.921(7) 3_566 no
F(15) C(4) 2.991(9) 3_566 no
F(15) O(4) 3.040(7) 3_566 no
F(16) C(4) 2.727(10) . no
F(16) O(4) 2.989(8) . no
F(16) F(16) 3.055(9) 3_566 no
F(16) F(22) 3.125(7) 3_566 no
F(16) F(18) 3.535(6) 4 no
F(17) C(1) 2.791(9) . no
F(17) F(17) 2.957(9) 3_556 no
F(17) O(1) 3.162(8) . no
F(17) F(20) 3.162(7) 3_556 no
F(17) C(2) 3.383(10) . no
F(18) O(4) 2.834(7) 4_554 no
F(18) C(4) 2.848(9) 4_554 no
F(18) O(1) 2.889(8) 4_554 no
F(18) C(1) 2.889(9) 4_554 no
F(18) F(22) 3.583(8) 2_545 no
F(19) O(4) 3.168(10) 3_566 no
F(19) O(1) 3.261(11) 3_556 no
F(19) F(22) 3.415(10) 2_545 no
F(20) O(1) 3.204(9) 3_556 no
F(20) F(22) 3.401(8) 2_545 no
F(21) C(3) 2.697(9) . no
F(21) C(2) 2.771(10) . no
F(21) O(3) 2.955(9) . no
F(21) O(2) 3.068(9) . no
F(22) O(1) 3.211(7) 4_554 no
F(22) O(4) 3.464(9) 3_566 no

loop_
_geom_torsion_atom_site_label_1
_geom_torsion_atom_site_label_2
_geom_torsion_atom_site_label_3
_geom_torsion_atom_site_label_4
_geom_torsion
_geom_torsion_publ_flag
Sb(1) F(1) Sb(2) F(7) -13.2(73) no
Sb(1) F(1) Sb(2) F(8) 22.8(10) no
Sb(1) F(1) Sb(2) F(9) -62.6(10) no
Sb(1) F(1) Sb(2) F(10) -152.9(10) no
Sb(1) F(1) Sb(2) F(11) 113.2(10) no
Sb(2) F(1) Sb(1) F(2) 166(10) no
Sb(2) F(1) Sb(1) F(3) -22.9(10) no
Sb(2) F(1) Sb(1) F(4) 63.6(10) no
Sb(2) F(1) Sb(1) F(5) 155.2(10) no
Sb(2) F(1) Sb(1) F(6) -113.7(10) no
Sb(3) F(12) Sb(4) F(18) -93.2(57) no
Sb(3) F(12) Sb(4) F(19) 109.0(7) no
Sb(3) F(12) Sb(4) F(20) 17.8(6) no
Sb(3) F(12) Sb(4) F(21) -69.5(6) no
Sb(3) F(12) Sb(4) F(22) -159.2(6) no
Sb(4) F(12) Sb(3) F(13) 149(23) no
Sb(4) F(12) Sb(3) F(14) -68.1(6) no
Sb(4) F(12) Sb(3) F(15) -159.4(6) no
Sb(4) F(12) Sb(3) F(16) 110.2(6) no
Sb(4) F(12) Sb(3) F(17) 23.3(6) no
O(1) C(1) Pt(1) C(2) -44(15) no
O(1) C(1) Pt(1) C(3) -70(18) no
O(1) C(1) Pt(1) C(4) 134(15) no
O(2) C(2) Pt(1) C(1) 149(25) no
O(2) C(2) Pt(1) C(3) -33(25) no
O(2) C(2) Pt(1) C(4) 10(30) no
O(3) C(3) Pt(1) C(1) 55(19) no
O(3) C(3) Pt(1) C(2) 29(15) no
O(3) C(3) Pt(1) C(4) -149(15) no
O(4) C(4) Pt(1) C(1) -134(12) no
O(4) C(4) Pt(1) C(2) 4(18) no
O(4) C(4) Pt(1) C(3) 47(12) no
